data_2232563
loop_
_publ_author_name
'Zhong, Kai-Long'
'Ni, Chao'
'Qian, Ming-Yi'

_publ_section_title
;
 Tris(1,10-phenanthroline-\k^2^<i>N</i>,<i>N</i>')nickel(II)
 bis(2,4,5-tricarboxybenzoate) monohydrate
;
_journal_coeditor_code BQ2318
_journal_issue 12
_journal_name_full 'Acta Crystallographica Section E'
_journal_page_first m1814
_journal_page_last m1815
_journal_paper_doi 10.1107/S1600536811048914
_journal_volume 67
_journal_year 2011
_chemical_formula_iupac '[Ni (C12 H8 N2)3] (C10 H5 O8)2, H2 O'
_chemical_formula_moiety 'C36 H24 N6 Ni 2+, 2(C10 H5 O8 -), H2 O'
_chemical_formula_sum 'C56 H36 N6 Ni O17'
_chemical_formula_weight 1123.62
_chemical_name_systematic
;
Tris(1,10-phenanthroline-\k^2^<i>N</i>,<i>N</i>')nickel(II)
bis(2,4,5-tricarboxybenzoate) monohydrate
;
_space_group_IT_number 15
_symmetry_cell_setting monoclinic
_symmetry_space_group_name_Hall '-C 2yc'
_symmetry_space_group_name_H-M 'C 1 2/c 1'
_atom_sites_solution_hydrogens geom
_atom_sites_solution_primary direct
_atom_sites_solution_secondary difmap
_audit_creation_method SHELXL-97
_cell_angle_alpha 90.00
_cell_angle_beta 116.271(5)
_cell_angle_gamma 90.00
_cell_formula_units_Z 4
_cell_length_a 24.2009(11)
_cell_length_b 14.1546(5)
_cell_length_c 15.8347(7)
_cell_measurement_reflns_used 4069
_cell_measurement_temperature 295.15
_cell_measurement_theta_max 29.2225
_cell_measurement_theta_min 2.8157
_cell_volume 4864.0(4)
_computing_cell_refinement 'CrysAlis PRO (Oxford Diffraction, 2009)'
_computing_data_collection 'CrysAlis PRO (Oxford Diffraction, 2009)'
_computing_data_reduction 'CrysAlis PRO (Oxford Diffraction, 2009)'
_computing_molecular_graphics 'XP in SHELXTL (Sheldrick, 2008)'
_computing_publication_material 'SHELXTL (Sheldrick, 2008)'
_computing_structure_refinement 'SHELXL97 (Sheldrick, 2008)'
_computing_structure_solution 'SHELXS97 (Sheldrick, 2008)'
_diffrn_ambient_temperature 295.15
_diffrn_detector_area_resol_mean 15.9149
_diffrn_measured_fraction_theta_full 0.998
_diffrn_measured_fraction_theta_max 0.998
_diffrn_measurement_device_type 'Oxford Diffraction Xcalibur Sapphire3 Gemini ultra'
_diffrn_measurement_method '\w scans'
_diffrn_radiation_monochromator graphite
_diffrn_radiation_source 'Enhance (Mo) X-ray Source'
_diffrn_radiation_type MoK\a
_diffrn_radiation_wavelength 0.71073
_diffrn_reflns_av_R_equivalents 0.0366
_diffrn_reflns_av_sigmaI/netI 0.0788
_diffrn_reflns_limit_h_max 29
_diffrn_reflns_limit_h_min -30
_diffrn_reflns_limit_k_max 17
_diffrn_reflns_limit_k_min -14
_diffrn_reflns_limit_l_max 19
_diffrn_reflns_limit_l_min -14
_diffrn_reflns_number 12270
_diffrn_reflns_theta_full 26.37
_diffrn_reflns_theta_max 26.37
_diffrn_reflns_theta_min 2.87
_exptl_absorpt_coefficient_mu 0.486
_exptl_absorpt_correction_T_max 0.8680
_exptl_absorpt_correction_T_min 0.8294
_exptl_absorpt_correction_type multi-scan
_exptl_absorpt_process_details
;
(ABSPACK; Oxford Diffraction, 2009)
;
_exptl_crystal_colour orange
_exptl_crystal_density_diffrn 1.534
_exptl_crystal_density_method 'not measured'
_exptl_crystal_description Block
_exptl_crystal_F_000 2312
_exptl_crystal_size_max 0.40
_exptl_crystal_size_mid 0.40
_exptl_crystal_size_min 0.30
_refine_diff_density_max 0.524
_refine_diff_density_min -0.418
_refine_ls_extinction_method none
_refine_ls_goodness_of_fit_ref 1.021
_refine_ls_hydrogen_treatment mixed
_refine_ls_matrix_type full
_refine_ls_number_parameters 369
_refine_ls_number_reflns 4977
_refine_ls_number_restraints 3
_refine_ls_restrained_S_all 1.023
_refine_ls_R_factor_all 0.0772
_refine_ls_R_factor_gt 0.0409
_refine_ls_shift/su_max 0.000
_refine_ls_shift/su_mean 0.000
_refine_ls_structure_factor_coef Fsqd
_refine_ls_weighting_details 'calc w=1/[\s^2^(Fo^2^)+(0.0092P)^2^] where P=(Fo^2^+2Fc^2^)/3'
_refine_ls_weighting_scheme calc
_refine_ls_wR_factor_gt 0.0511
_refine_ls_wR_factor_ref 0.0536
_reflns_number_gt 3050
_reflns_number_total 4977
_reflns_threshold_expression I>2\s(I)
_cod_data_source_file bq2318.cif
_cod_data_source_block I
_cod_original_sg_symbol_H-M 'C 2/c'
_cod_database_code 2232563
_cod_database_fobs_code 2232563

loop_
_symmetry_equiv_pos_as_xyz
'x, y, z'
'-x, y, -z+1/2'
'x+1/2, y+1/2, z'
'-x+1/2, y+1/2, -z+1/2'
'-x, -y, -z'
'x, -y, z-1/2'
'-x+1/2, -y+1/2, -z'
'x+1/2, -y+1/2, z-1/2'

loop_
_atom_site_type_symbol
_atom_site_label
_atom_site_fract_x
_atom_site_fract_y
_atom_site_fract_z
_atom_site_U_iso_or_equiv
_atom_site_adp_type
_atom_site_calc_flag
_atom_site_refinement_flags
_atom_site_occupancy
_atom_site_symmetry_multiplicity
Ni Ni1 1.0000 0.31042(3) 0.7500 0.03040(12) Uani d S 1 2
N N1 1.02407(7) 0.21222(12) 0.67422(11) 0.0312(5) Uani d . 1 1
N N2 0.91737(7) 0.30145(13) 0.62879(11) 0.0326(4) Uani d . 1 1
N N3 0.97131(7) 0.42419(13) 0.80545(10) 0.0318(5) Uani d . 1 1
O O1 0.68321(7) 0.46426(12) 0.52192(11) 0.0511(4) Uani d . 1 1
H H5 0.7152 0.4948 0.5473 0.077 Uiso calc R 1 1
O O1W 0.5000 0.5789(3) 0.2500 0.1201(14) Uani d SD 1 2
H H1WA 0.4734(13) 0.541(2) 0.223(3) 0.169(19) Uiso d D 1 1
O O2 0.59675(7) 0.46988(12) 0.39080(11) 0.0560(5) Uani d . 1 1
O O3 0.70784(6) 0.44147(11) 0.35063(10) 0.0452(4) Uani d . 1 1
O O4 0.74751(8) 0.53534(11) 0.27810(12) 0.0556(5) Uani d . 1 1
H H4 0.7555 0.4850 0.2603 0.083 Uiso calc R 1 1
O O5 0.73100(7) 0.86793(11) 0.28224(11) 0.0593(5) Uani d . 1 1
O O6 0.71141(6) 0.94807(11) 0.38534(10) 0.0459(4) Uani d U 1 1
O O7 0.64163(8) 0.93250(12) 0.45856(13) 0.0661(5) Uani d . 1 1
H H7 0.6652 0.9388 0.4344 0.099 Uiso calc R 1 1
O O8 0.60196(8) 0.81822(13) 0.50512(13) 0.0807(6) Uani d . 1 1
C C1 1.07715(9) 0.16650(16) 0.69809(14) 0.0398(6) Uani d . 1 1
H H1 1.1077 0.1718 0.7597 0.048 Uiso calc R 1 1
C C2 1.08895(10) 0.11114(17) 0.63505(17) 0.0456(6) Uani d . 1 1
H H2 1.1267 0.0809 0.6543 0.055 Uiso calc R 1 1
C C3 1.04430(10) 0.10193(16) 0.54458(17) 0.0424(6) Uani d . 1 1
H H3 1.0517 0.0658 0.5016 0.051 Uiso calc R 1 1
C C4 0.98738(9) 0.14703(15) 0.51668(15) 0.0344(6) Uani d . 1 1
C C5 0.93748(11) 0.13995(16) 0.42380(15) 0.0437(6) Uani d . 1 1
H H9 0.9429 0.1063 0.3775 0.052 Uiso calc R 1 1
C C6 0.88307(10) 0.18152(17) 0.40309(14) 0.0456(6) Uani d . 1 1
H H8 0.8508 0.1735 0.3433 0.055 Uiso calc R 1 1
C C7 0.87341(10) 0.23763(16) 0.47020(14) 0.0347(6) Uani d . 1 1
C C8 0.81794(10) 0.28303(17) 0.45171(15) 0.0481(7) Uani d . 1 1
H H10 0.7846 0.2781 0.3925 0.058 Uiso calc R 1 1
C C9 0.81285(10) 0.33462(17) 0.52063(17) 0.0483(7) Uani d . 1 1
H H11 0.7759 0.3641 0.5093 0.058 Uiso calc R 1 1
C C10 0.86370(10) 0.34262(16) 0.60827(15) 0.0416(6) Uani d . 1 1
H H12 0.8598 0.3785 0.6545 0.050 Uiso calc R 1 1
C C11 0.92208(9) 0.24801(15) 0.56050(14) 0.0284(5) Uani d . 1 1
C C12 0.97938(8) 0.20154(15) 0.58436(13) 0.0287(5) Uani d . 1 1
C C13 0.94314(9) 0.42376(17) 0.86098(14) 0.0423(6) Uani d . 1 1
H H13 0.9339 0.3659 0.8795 0.051 Uiso calc R 1 1
C C14 0.92679(10) 0.50594(19) 0.89267(17) 0.0535(7) Uani d . 1 1
H H14 0.9068 0.5024 0.9311 0.064 Uiso calc R 1 1
C C15 0.94016(10) 0.59170(18) 0.86711(16) 0.0543(7) Uani d . 1 1
H H15 0.9296 0.6470 0.8882 0.065 Uiso calc R 1 1
C C16 0.97025(9) 0.59569(17) 0.80814(15) 0.0383(6) Uani d . 1 1
C C17 0.98481(8) 0.50971(16) 0.77988(13) 0.0288(5) Uani d . 1 1
C C18 0.98564(9) 0.68215(17) 0.77834(14) 0.0504(7) Uani d . 1 1
H H18 0.9760 0.7392 0.7978 0.061 Uiso calc R 1 1
C C19 0.66694(8) 0.59686(16) 0.41710(14) 0.0303(5) Uani d . 1 1
C C20 0.64826(8) 0.67726(16) 0.44598(14) 0.0365(6) Uani d . 1 1
H H20 0.6259 0.6701 0.4805 0.044 Uiso calc R 1 1
C C21 0.66067(9) 0.76847(16) 0.42678(14) 0.0302(5) Uani d D 1 1
C C22 0.69433(8) 0.77913(15) 0.37392(13) 0.0273(5) Uani d . 1 1
C C23 0.71376(8) 0.69725(17) 0.34589(12) 0.0280(5) Uani d . 1 1
H H23 0.7367 0.7037 0.3122 0.034 Uiso calc R 1 1
C C24 0.70075(8) 0.60660(16) 0.36553(13) 0.0270(5) Uani d . 1 1
C C25 0.71945(9) 0.51885(18) 0.33192(14) 0.0325(6) Uani d . 1 1
C C26 0.64675(11) 0.50354(17) 0.44011(17) 0.0394(6) Uani d . 1 1
C C27 0.63255(10) 0.84283(18) 0.46660(17) 0.0454(6) Uani d D 1 1
C C28 0.71315(9) 0.87133(16) 0.34430(16) 0.0351(6) Uani d U 1 1

loop_
_atom_site_aniso_label
_atom_site_aniso_U_11
_atom_site_aniso_U_22
_atom_site_aniso_U_33
_atom_site_aniso_U_12
_atom_site_aniso_U_13
_atom_site_aniso_U_23
Ni1 0.0374(2) 0.0251(3) 0.0303(2) 0.000 0.01641(19) 0.000
N1 0.0359(10) 0.0267(13) 0.0322(10) 0.0028(9) 0.0161(9) 0.0017(9)
N2 0.0349(10) 0.0291(12) 0.0354(10) 0.0031(9) 0.0171(9) 0.0028(10)
N3 0.0416(10) 0.0303(13) 0.0327(10) -0.0019(9) 0.0248(9) 0.0017(10)
O1 0.0665(11) 0.0350(12) 0.0542(10) -0.0138(9) 0.0289(10) 0.0063(10)
O1W 0.112(3) 0.062(3) 0.127(3) 0.000 -0.001(3) 0.000
O2 0.0499(10) 0.0400(12) 0.0752(12) -0.0150(9) 0.0251(10) 0.0019(11)
O3 0.0644(10) 0.0244(10) 0.0554(10) 0.0035(9) 0.0343(9) 0.0033(9)
O4 0.0908(12) 0.0336(11) 0.0732(12) 0.0046(10) 0.0643(10) -0.0030(10)
O5 0.1064(13) 0.0326(11) 0.0727(11) -0.0077(10) 0.0704(11) 0.0013(10)
O6 0.0653(10) 0.0225(9) 0.0604(10) -0.0061(8) 0.0373(9) -0.0044(9)
O7 0.0981(14) 0.0290(12) 0.1078(15) 0.0010(11) 0.0788(12) -0.0063(12)
O8 0.1316(15) 0.0434(13) 0.1301(16) -0.0002(12) 0.1151(14) -0.0050(13)
C1 0.0394(13) 0.0362(17) 0.0406(13) 0.0039(12) 0.0147(12) -0.0007(13)
C2 0.0487(15) 0.0356(17) 0.0616(16) 0.0055(13) 0.0327(14) -0.0006(15)
C3 0.0641(16) 0.0268(15) 0.0555(16) -0.0045(13) 0.0438(15) -0.0063(14)
C4 0.0463(14) 0.0269(15) 0.0367(13) -0.0076(11) 0.0246(13) -0.0005(12)
C5 0.0723(17) 0.0308(16) 0.0377(14) -0.0149(14) 0.0331(15) -0.0078(13)
C6 0.0570(15) 0.0426(18) 0.0281(12) -0.0147(14) 0.0106(12) -0.0014(14)
C7 0.0457(14) 0.0275(15) 0.0303(13) -0.0064(12) 0.0163(12) 0.0056(12)
C8 0.0427(15) 0.046(2) 0.0409(14) -0.0040(13) 0.0051(12) 0.0069(14)
C9 0.0388(14) 0.0433(19) 0.0552(15) 0.0050(12) 0.0141(14) 0.0066(15)
C10 0.0451(14) 0.0346(17) 0.0469(15) 0.0052(12) 0.0220(13) 0.0028(13)
C11 0.0390(13) 0.0206(14) 0.0283(12) -0.0020(10) 0.0175(11) 0.0025(11)
C12 0.0374(12) 0.0224(14) 0.0297(12) -0.0040(11) 0.0180(11) 0.0014(11)
C13 0.0556(14) 0.0351(17) 0.0463(14) -0.0044(13) 0.0318(13) 0.0006(14)
C14 0.0743(17) 0.046(2) 0.0668(17) 0.0042(15) 0.0549(15) -0.0026(17)
C15 0.0809(17) 0.0329(17) 0.0708(17) 0.0069(15) 0.0533(16) -0.0060(16)
C16 0.0501(14) 0.0302(16) 0.0444(14) 0.0013(12) 0.0298(13) -0.0029(13)
C17 0.0332(13) 0.0258(14) 0.0302(13) -0.0002(10) 0.0165(11) -0.0007(12)
C18 0.0761(17) 0.0225(14) 0.0686(18) 0.0042(13) 0.0465(14) -0.0031(15)
C19 0.0350(12) 0.0241(14) 0.0345(13) -0.0021(11) 0.0177(11) -0.0004(12)
C20 0.0473(13) 0.0304(16) 0.0461(13) -0.0033(12) 0.0338(12) -0.0007(14)
C21 0.0369(12) 0.0248(15) 0.0339(12) 0.0003(11) 0.0201(11) -0.0010(12)
C22 0.0313(12) 0.0238(15) 0.0258(12) -0.0019(10) 0.0117(10) 0.0007(11)
C23 0.0308(11) 0.0329(15) 0.0235(11) -0.0006(11) 0.0149(9) -0.0003(12)
C24 0.0332(12) 0.0230(14) 0.0256(11) 0.0025(10) 0.0136(10) -0.0012(11)
C25 0.0355(13) 0.0333(16) 0.0285(13) 0.0013(12) 0.0140(11) -0.0007(13)
C26 0.0517(16) 0.0263(16) 0.0506(16) 0.0014(13) 0.0320(15) -0.0006(15)
C27 0.0636(16) 0.0265(16) 0.0581(16) 0.0019(13) 0.0380(14) -0.0019(15)
C28 0.0419(13) 0.0239(14) 0.0392(14) 0.0008(11) 0.0176(12) 0.0037(11)

loop_
_atom_type_symbol
_atom_type_description
_atom_type_scat_dispersion_real
_atom_type_scat_dispersion_imag
_atom_type_scat_source
C C 0.0033 0.0016 'International Tables Vol C Tables 4.2.6.8 and 6.1.1.4'
H H 0.0000 0.0000 'International Tables Vol C Tables 4.2.6.8 and 6.1.1.4'
N N 0.0061 0.0033 'International Tables Vol C Tables 4.2.6.8 and 6.1.1.4'
O O 0.0106 0.0060 'International Tables Vol C Tables 4.2.6.8 and 6.1.1.4'
Ni Ni 0.3393 1.1124 'International Tables Vol C Tables 4.2.6.8 and 6.1.1.4'

loop_
_geom_angle_atom_site_label_1
_geom_angle_atom_site_label_2
_geom_angle_atom_site_label_3
_geom_angle_site_symmetry_1
_geom_angle_site_symmetry_3
_geom_angle
N2 Ni1 N2 2_756 . 172.98(11)
N2 Ni1 N1 2_756 . 95.24(6)
N2 Ni1 N1 . . 80.02(7)
N2 Ni1 N1 2_756 2_756 80.02(7)
N2 Ni1 N1 . 2_756 95.24(6)
N1 Ni1 N1 . 2_756 96.17(9)
N2 Ni1 N3 2_756 2_756 94.15(6)
N2 Ni1 N3 . 2_756 91.25(6)
N1 Ni1 N3 . 2_756 92.43(6)
N1 Ni1 N3 2_756 2_756 170.00(7)
N2 Ni1 N3 2_756 . 91.25(6)
N2 Ni1 N3 . . 94.15(6)
N1 Ni1 N3 . . 170.00(7)
N1 Ni1 N3 2_756 . 92.44(6)
N3 Ni1 N3 2_756 . 79.49(9)
C1 N1 C12 . . 117.49(17)
C1 N1 Ni1 . . 129.83(14)
C12 N1 Ni1 . . 112.40(13)
C10 N2 C11 . . 117.75(17)
C10 N2 Ni1 . . 129.68(15)
C11 N2 Ni1 . . 112.50(12)
C13 N3 C17 . . 117.48(19)
C13 N3 Ni1 . . 129.48(16)
C17 N3 Ni1 . . 113.03(12)
C26 O1 H5 . . 109.5
C25 O4 H4 . . 109.5
C27 O7 H7 . . 109.5
N1 C1 C2 . . 123.10(19)
N1 C1 H1 . . 118.5
C2 C1 H1 . . 118.5
C3 C2 C1 . . 119.1(2)
C3 C2 H2 . . 120.4
C1 C2 H2 . . 120.4
C2 C3 C4 . . 119.9(2)
C2 C3 H3 . . 120.1
C4 C3 H3 . . 120.1
C3 C4 C12 . . 117.33(19)
C3 C4 C5 . . 123.7(2)
C12 C4 C5 . . 118.92(19)
C6 C5 C4 . . 120.6(2)
C6 C5 H9 . . 119.7
C4 C5 H9 . . 119.7
C5 C6 C7 . . 121.9(2)
C5 C6 H8 . . 119.1
C7 C6 H8 . . 119.1
C8 C7 C11 . . 117.5(2)
C8 C7 C6 . . 124.0(2)
C11 C7 C6 . . 118.55(19)
C9 C8 C7 . . 119.8(2)
C9 C8 H10 . . 120.1
C7 C8 H10 . . 120.1
C8 C9 C10 . . 119.2(2)
C8 C9 H11 . . 120.4
C10 C9 H11 . . 120.4
N2 C10 C9 . . 123.1(2)
N2 C10 H12 . . 118.5
C9 C10 H12 . . 118.5
N2 C11 C7 . . 122.64(18)
N2 C11 C12 . . 117.26(18)
C7 C11 C12 . . 120.10(19)
N1 C12 C4 . . 123.05(18)
N1 C12 C11 . . 117.05(18)
C4 C12 C11 . . 119.90(18)
N3 C13 C14 . . 123.0(2)
N3 C13 H13 . . 118.5
C14 C13 H13 . . 118.5
C15 C14 C13 . . 119.6(2)
C15 C14 H14 . . 120.2
C13 C14 H14 . . 120.2
C14 C15 C16 . . 119.3(2)
C14 C15 H15 . . 120.3
C16 C15 H15 . . 120.3
C17 C16 C15 . . 117.0(2)
C17 C16 C18 . . 120.33(19)
C15 C16 C18 . . 122.7(2)
N3 C17 C16 . . 123.54(18)
N3 C17 C17 . 2_756 117.22(11)
C16 C17 C17 . 2_756 119.24(13)
C18 C18 C16 2_756 . 120.44(12)
C18 C18 H18 2_756 . 119.8
C16 C18 H18 . . 119.8
C20 C19 C24 . . 118.5(2)
C20 C19 C26 . . 117.07(18)
C24 C19 C26 . . 124.4(2)
C19 C20 C21 . . 124.15(19)
C19 C20 H20 . . 117.9
C21 C20 H20 . . 117.9
C20 C21 C22 . . 117.8(2)
C20 C21 C27 . . 111.71(17)
C22 C21 C27 . . 130.5(2)
C23 C22 C21 . . 117.7(2)
C23 C22 C28 . . 115.15(18)
C21 C22 C28 . . 127.2(2)
C24 C23 C22 . . 123.67(17)
C24 C23 H23 . . 118.2
C22 C23 H23 . . 118.2
C23 C24 C19 . . 118.2(2)
C23 C24 C25 . . 123.52(19)
C19 C24 C25 . . 118.3(2)
O3 C25 O4 . . 124.2(2)
O3 C25 C24 . . 121.9(2)
O4 C25 C24 . . 113.8(2)
O2 C26 O1 . . 120.6(2)
O2 C26 C19 . . 121.8(2)
O1 C26 C19 . . 117.2(2)
O8 C27 O7 . . 120.0(2)
O8 C27 C21 . . 119.7(2)
O7 C27 C21 . . 120.2(2)
O5 C28 O6 . . 122.7(2)
O5 C28 C22 . . 117.9(2)
O6 C28 C22 . . 119.40(19)

loop_
_geom_bond_atom_site_label_1
_geom_bond_atom_site_label_2
_geom_bond_site_symmetry_2
_geom_bond_distance
Ni1 N2 2_756 2.0740(15)
Ni1 N2 . 2.0740(15)
Ni1 N1 . 2.0809(16)
Ni1 N1 2_756 2.0809(16)
Ni1 N3 2_756 2.0943(17)
Ni1 N3 . 2.0943(17)
N1 C1 . 1.335(2)
N1 C12 . 1.362(2)
N2 C10 . 1.326(2)
N2 C11 . 1.365(2)
N3 C13 . 1.330(2)
N3 C17 . 1.361(2)
O1 C26 . 1.324(2)
O1 H5 . 0.8200
O1W H1WA . 0.80(2)
O2 C26 . 1.210(2)
O3 C25 . 1.200(2)
O4 C25 . 1.324(2)
O4 H4 . 0.8200
O5 C28 . 1.237(2)
O6 C28 . 1.276(2)
O7 C27 . 1.304(3)
O7 H7 . 0.8200
O8 C27 . 1.200(2)
C1 C2 . 1.394(3)
C1 H1 . 0.9300
C2 C3 . 1.366(3)
C2 H2 . 0.9300
C3 C4 . 1.400(3)
C3 H3 . 0.9300
C4 C12 . 1.402(2)
C4 C5 . 1.435(3)
C5 C6 . 1.344(3)
C5 H9 . 0.9300
C6 C7 . 1.426(3)
C6 H8 . 0.9300
C7 C8 . 1.398(3)
C7 C11 . 1.401(2)
C8 C9 . 1.363(3)
C8 H10 . 0.9300
C9 C10 . 1.393(3)
C9 H11 . 0.9300
C10 H12 . 0.9300
C11 C12 . 1.426(2)
C13 C14 . 1.392(3)
C13 H13 . 0.9300
C14 C15 . 1.363(3)
C14 H14 . 0.9300
C15 C16 . 1.417(3)
C15 H15 . 0.9300
C16 C17 . 1.395(3)
C16 C18 . 1.419(3)
C17 C17 2_756 1.433(3)
C18 C18 2_756 1.357(3)
C18 H18 . 0.9300
C19 C20 . 1.375(3)
C19 C24 . 1.395(2)
C19 C26 . 1.508(3)
C20 C21 . 1.389(3)
C20 H20 . 0.9300
C21 C22 . 1.411(2)
C21 C27 . 1.532(3)
C22 C23 . 1.395(3)
C22 C28 . 1.523(3)
C23 C24 . 1.389(3)
C23 H23 . 0.9300
C24 C25 . 1.498(3)

loop_
_geom_hbond_atom_site_label_D
_geom_hbond_atom_site_label_H
_geom_hbond_atom_site_label_A
_geom_hbond_site_symmetry_A
_geom_hbond_distance_DH
_geom_hbond_distance_HA
_geom_hbond_distance_DA
_geom_hbond_angle_DHA
O4 H4 O5 4_645 0.82 1.87 2.690(2) 176.7
O1 H5 O6 7_666 0.82 1.81 2.624(2) 173.1
O7 H7 O6 . 0.82 1.63 2.4450(19) 178.3
O1W H1WA O2 2_655 0.80(2) 2.10(3) 2.866(3) 158(4)

loop_
_geom_torsion_atom_site_label_1
_geom_torsion_atom_site_label_2
_geom_torsion_atom_site_label_3
_geom_torsion_atom_site_label_4
_geom_torsion_site_symmetry_1
_geom_torsion_site_symmetry_4
_geom_torsion
N2 Ni1 N1 C1 2_756 . -3.79(18)
N2 Ni1 N1 C1 . . -178.55(18)
N1 Ni1 N1 C1 2_756 . -84.29(18)
N3 Ni1 N1 C1 2_756 . 90.60(18)
N3 Ni1 N1 C1 . . 126.5(4)
N2 Ni1 N1 C12 2_756 . -177.45(13)
N2 Ni1 N1 C12 . . 7.79(13)
N1 Ni1 N1 C12 2_756 . 102.05(14)
N3 Ni1 N1 C12 2_756 . -83.05(13)
N3 Ni1 N1 C12 . . -47.1(4)
N2 Ni1 N2 C10 2_756 . 128.53(18)
N1 Ni1 N2 C10 . . 176.55(19)
N1 Ni1 N2 C10 2_756 . 81.19(18)
N3 Ni1 N2 C10 2_756 . -91.19(18)
N3 Ni1 N2 C10 . . -11.64(19)
N2 Ni1 N2 C11 2_756 . -54.87(13)
N1 Ni1 N2 C11 . . -6.84(13)
N1 Ni1 N2 C11 2_756 . -102.20(13)
N3 Ni1 N2 C11 2_756 . 85.41(14)
N3 Ni1 N2 C11 . . 164.96(13)
N2 Ni1 N3 C13 2_756 . -85.57(16)
N2 Ni1 N3 C13 . . 89.94(16)
N1 Ni1 N3 C13 . . 143.9(3)
N1 Ni1 N3 C13 2_756 . -5.50(16)
N3 Ni1 N3 C13 2_756 . -179.55(19)
N2 Ni1 N3 C17 2_756 . 93.81(14)
N2 Ni1 N3 C17 . . -90.68(14)
N1 Ni1 N3 C17 . . -36.8(4)
N1 Ni1 N3 C17 2_756 . 173.87(14)
N3 Ni1 N3 C17 2_756 . -0.18(10)
C12 N1 C1 C2 . . 1.6(3)
Ni1 N1 C1 C2 . . -171.78(16)
N1 C1 C2 C3 . . -0.6(3)
C1 C2 C3 C4 . . -0.7(3)
C2 C3 C4 C12 . . 0.8(3)
C2 C3 C4 C5 . . -178.8(2)
C3 C4 C5 C6 . . 176.8(2)
C12 C4 C5 C6 . . -2.8(3)
C4 C5 C6 C7 . . 3.0(3)
C5 C6 C7 C8 . . 179.3(2)
C5 C6 C7 C11 . . -1.0(3)
C11 C7 C8 C9 . . -0.2(3)
C6 C7 C8 C9 . . 179.5(2)
C7 C8 C9 C10 . . 1.2(3)
C11 N2 C10 C9 . . -0.8(3)
Ni1 N2 C10 C9 . . 175.62(17)
C8 C9 C10 N2 . . -0.6(3)
C10 N2 C11 C7 . . 1.8(3)
Ni1 N2 C11 C7 . . -175.25(16)
C10 N2 C11 C12 . . -177.99(18)
Ni1 N2 C11 C12 . . 5.0(2)
C8 C7 C11 N2 . . -1.3(3)
C6 C7 C11 N2 . . 179.00(18)
C8 C7 C11 C12 . . 178.51(18)
C6 C7 C11 C12 . . -1.2(3)
C1 N1 C12 C4 . . -1.4(3)
Ni1 N1 C12 C4 . . 173.10(15)
C1 N1 C12 C11 . . 177.87(17)
Ni1 N1 C12 C11 . . -7.6(2)
C3 C4 C12 N1 . . 0.2(3)
C5 C4 C12 N1 . . 179.90(19)
C3 C4 C12 C11 . . -179.05(18)
C5 C4 C12 C11 . . 0.6(3)
N2 C11 C12 N1 . . 1.8(3)
C7 C11 C12 N1 . . -177.96(19)
N2 C11 C12 C4 . . -178.87(17)
C7 C11 C12 C4 . . 1.3(3)
C17 N3 C13 C14 . . 0.6(3)
Ni1 N3 C13 C14 . . 179.91(17)
N3 C13 C14 C15 . . -0.5(4)
C13 C14 C15 C16 . . 0.4(4)
C14 C15 C16 C17 . . -0.3(3)
C14 C15 C16 C18 . . 179.9(2)
C13 N3 C17 C16 . . -0.5(3)
Ni1 N3 C17 C16 . . 180.00(16)
C13 N3 C17 C17 . 2_756 179.96(18)
Ni1 N3 C17 C17 . 2_756 0.5(3)
C15 C16 C17 N3 . . 0.4(3)
C18 C16 C17 N3 . . -179.79(19)
C15 C16 C17 C17 . 2_756 179.9(2)
C18 C16 C17 C17 . 2_756 -0.3(4)
C17 C16 C18 C18 . 2_756 0.4(4)
C15 C16 C18 C18 . 2_756 -179.9(2)
C24 C19 C20 C21 . . 0.3(3)
C26 C19 C20 C21 . . -177.1(2)
C19 C20 C21 C22 . . 0.3(3)
C19 C20 C21 C27 . . 178.78(19)
C20 C21 C22 C23 . . -1.1(3)
C27 C21 C22 C23 . . -179.2(2)
C20 C21 C22 C28 . . 179.9(2)
C27 C21 C22 C28 . . 1.7(3)
C21 C22 C23 C24 . . 1.3(3)
C28 C22 C23 C24 . . -179.49(18)
C22 C23 C24 C19 . . -0.8(3)
C22 C23 C24 C25 . . 177.38(18)
C20 C19 C24 C23 . . -0.1(3)
C26 C19 C24 C23 . . 177.1(2)
C20 C19 C24 C25 . . -178.30(19)
C26 C19 C24 C25 . . -1.2(3)
C23 C24 C25 O3 . . 179.5(2)
C19 C24 C25 O3 . . -2.4(3)
C23 C24 C25 O4 . . -2.7(3)
C19 C24 C25 O4 . . 175.48(17)
C20 C19 C26 O2 . . 83.8(3)
C24 C19 C26 O2 . . -93.4(3)
C20 C19 C26 O1 . . -89.2(2)
C24 C19 C26 O1 . . 93.6(2)
C20 C21 C27 O8 . . -2.9(3)
C22 C21 C27 O8 . . 175.3(2)
C20 C21 C27 O7 . . 177.2(2)
C22 C21 C27 O7 . . -4.5(4)
C23 C22 C28 O5 . . 15.8(3)
C21 C22 C28 O5 . . -165.12(18)
C23 C22 C28 O6 . . -162.56(18)
C21 C22 C28 O6 . . 16.5(3)
